data_7116935
loop_
_publ_author_name
'Ting Li'
'Zhen Wang'
'Mingliang Zhang'
'Hui-Jun Zhang'
'Ting-Bin Wen'

_publ_section_title
;
 Rh/Cu-catalyzed multiple C-H, C-C, and C-N bond cleavage: facile
 synthesis of pyrido[2,1-a]indoles from 1-(pyridin-2-yl)-1H-indoles and
 gamma-substituted propargyl alcohols
;
_journal_name_full Chem.Commun.
_journal_page_first 6777
_journal_paper_doi 10.1039/C5cc01412C
_journal_volume 51
_journal_year 2015
_chemical_formula_moiety 'C42 H30 N2'
_chemical_formula_sum 'C42 H30 N2'
_chemical_formula_weight 562.68
_chemical_name_systematic
; 
 ? 
;
_space_group_IT_number 2
_symmetry_cell_setting triclinic
_symmetry_space_group_name_Hall '-P 1'
_symmetry_space_group_name_H-M 'P -1'
_atom_sites_solution_hydrogens geom
_atom_sites_solution_primary direct
_atom_sites_solution_secondary difmap
_audit_block_doi 10.5517/cc13n9bd
_audit_creation_method SHELXL-97
_audit_update_record
;
2014-11-03 deposited with the CCDC.
2015-03-09 downloaded from the CCDC.
;
_cell_angle_alpha 95.060(7)
_cell_angle_beta 92.632(6)
_cell_angle_gamma 117.362(9)
_cell_formula_units_Z 2
_cell_length_a 11.0719(10)
_cell_length_b 11.9763(11)
_cell_length_c 12.7664(9)
_cell_measurement_reflns_used 1672
_cell_measurement_temperature 173(2)
_cell_measurement_theta_max 27.5330
_cell_measurement_theta_min 3.5220
_cell_volume 1490.4(3)
_computing_cell_refinement 'Bruker FRAMBO'
_computing_data_collection 'Bruker FRAMBO'
_computing_data_reduction 'Bruker SAINT'
_computing_molecular_graphics 'Bruker SHELXTL'
_computing_publication_material 'Bruker SHELXTL'
_computing_structure_refinement 'SHELXL-97 (Sheldrick, 1997)'
_computing_structure_solution 'SHELXS-97 (Sheldrick, 1990)'
_diffrn_ambient_temperature 173(2)
_diffrn_measured_fraction_theta_full 0.998
_diffrn_measured_fraction_theta_max 0.998
_diffrn_measurement_device_type 'multiwire proportional'
_diffrn_measurement_method 'phi and omega scans'
_diffrn_radiation_monochromator graphite
_diffrn_radiation_source 'fine-focus sealed tube'
_diffrn_radiation_type MoK\a
_diffrn_radiation_wavelength 0.71073
_diffrn_reflns_av_R_equivalents 0.0266
_diffrn_reflns_av_sigmaI/netI 0.0527
_diffrn_reflns_limit_h_max 12
_diffrn_reflns_limit_h_min -13
_diffrn_reflns_limit_k_max 14
_diffrn_reflns_limit_k_min -14
_diffrn_reflns_limit_l_max 15
_diffrn_reflns_limit_l_min -13
_diffrn_reflns_number 10217
_diffrn_reflns_theta_full 26.00
_diffrn_reflns_theta_max 26.00
_diffrn_reflns_theta_min 3.22
_exptl_absorpt_coefficient_mu 0.073
_exptl_absorpt_correction_T_max 1.00000
_exptl_absorpt_correction_T_min 0.97868
_exptl_absorpt_correction_type multi-scan
_exptl_crystal_colour yellow
_exptl_crystal_density_diffrn 1.254
_exptl_crystal_density_method 'not measured'
_exptl_crystal_description block
_exptl_crystal_F_000 592
_exptl_crystal_size_max 0.15
_exptl_crystal_size_mid 0.13
_exptl_crystal_size_min 0.11
_refine_diff_density_max 0.571
_refine_diff_density_min -0.696
_refine_diff_density_rms 0.050
_refine_ls_extinction_method none
_refine_ls_goodness_of_fit_ref 1.134
_refine_ls_hydrogen_treatment constr
_refine_ls_matrix_type full
_refine_ls_number_parameters 397
_refine_ls_number_reflns 5857
_refine_ls_number_restraints 0
_refine_ls_restrained_S_all 1.134
_refine_ls_R_factor_all 0.0915
_refine_ls_R_factor_gt 0.0681
_refine_ls_shift/su_max 0.000
_refine_ls_shift/su_mean 0.000
_refine_ls_structure_factor_coef Fsqd
_refine_ls_weighting_details 'calc w=1/[\s^2^(Fo^2^)+(0.0562P)^2^+0.7408P] where P=(Fo^2^+2Fc^2^)/3'
_refine_ls_weighting_scheme calc
_refine_ls_wR_factor_gt 0.1520
_refine_ls_wR_factor_ref 0.1634
_reflns_number_gt 4454
_reflns_number_total 5857
_reflns_threshold_expression >2sigma(I)
_cod_data_source_file c5cc01412c2.cif
_cod_data_source_block mon
_cod_original_cell_volume 1490.4(2)
_cod_original_sg_symbol_H-M P-1
_cod_database_code 7116935

loop_
_symmetry_equiv_pos_as_xyz
'x, y, z'
'-x, -y, -z'

loop_
_atom_site_label
_atom_site_type_symbol
_atom_site_fract_x
_atom_site_fract_y
_atom_site_fract_z
_atom_site_U_iso_or_equiv
_atom_site_adp_type
_atom_site_occupancy
_atom_site_symmetry_multiplicity
_atom_site_calc_flag
_atom_site_refinement_flags
_atom_site_disorder_assembly
_atom_site_disorder_group
C11 C 0.16374(19) 0.30279(18) 0.40339(15) 0.0124(4) Uani 1 1 d . . .
H11A H 0.0828 0.2507 0.4305 0.015 Uiso 1 1 calc R . .
C12 C 0.1991(2) 0.2615(2) 0.32057(19) 0.0256(5) Uani 1 1 d . . .
C10 C 0.2458(2) 0.4250(2) 0.45288(18) 0.0265(5) Uani 1 1 d . . .
C9 C 0.3649(2) 0.5039(2) 0.41492(18) 0.0272(5) Uani 1 1 d . . .
H9A H 0.4190 0.5851 0.4495 0.033 Uiso 1 1 calc R . .
C8 C 0.4059(2) 0.4614(2) 0.32253(18) 0.0259(5) Uani 1 1 d . . .
C31 C 0.0226(2) 0.5666(2) 0.81343(18) 0.0267(5) Uani 1 1 d . . .
C21 C 0.1906(2) 0.4635(2) 0.54523(18) 0.0270(5) Uani 1 1 d . . .
C42 C 0.0960(2) 0.0221(2) 0.30049(18) 0.0253(5) Uani 1 1 d . . .
C24 C 0.0803(2) 0.5320(2) 0.72064(19) 0.0279(5) Uani 1 1 d . . .
C54 C 0.3525(2) 0.0434(2) 0.57459(19) 0.0297(6) Uani 1 1 d . . .
C26 C 0.2707(2) 0.5718(2) 0.61646(19) 0.0316(6) Uani 1 1 d . . .
H26A H 0.3617 0.6223 0.6061 0.038 Uiso 1 1 calc R . .
C51 C 0.1861(2) 0.0273(2) 0.39292(19) 0.0272(5) Uani 1 1 d . . .
C32 C -0.1174(2) 0.5279(2) 0.81214(19) 0.0279(5) Uani 1 1 d . . .
H32A H -0.1747 0.4820 0.7514 0.033 Uiso 1 1 calc R . .
C56 C 0.1293(2) -0.0378(2) 0.4784(2) 0.0323(6) Uani 1 1 d . . .
H56A H 0.0353 -0.0885 0.4750 0.039 Uiso 1 1 calc R . .
C33 C -0.1726(3) 0.5562(2) 0.89898(19) 0.0308(6) Uani 1 1 d . . .
H33A H -0.2662 0.5288 0.8966 0.037 Uiso 1 1 calc R . .
C61 C 0.4398(3) 0.0547(2) 0.6713(2) 0.0313(6) Uani 1 1 d . . .
C55 C 0.2103(3) -0.0282(2) 0.5676(2) 0.0338(6) Uani 1 1 d . . .
H55A H 0.1694 -0.0702 0.6242 0.041 Uiso 1 1 calc R . .
C23 C 0.0014(3) 0.4241(2) 0.6491(2) 0.0334(6) Uani 1 1 d . . .
H23A H -0.0896 0.3734 0.6594 0.040 Uiso 1 1 calc R . .
C52 C 0.3280(2) 0.0963(2) 0.3986(2) 0.0303(6) Uani 1 1 d . . .
H52A H 0.3687 0.1382 0.3419 0.036 Uiso 1 1 calc R . .
C2 C 0.3303(2) 0.2045(2) 0.11028(19) 0.0305(6) Uani 1 1 d . . .
H2A H 0.2516 0.1301 0.1167 0.037 Uiso 1 1 calc R . .
C45 C 0.0157(2) 0.1254(2) 0.18026(19) 0.0300(6) Uani 1 1 d . . .
H45A H 0.0212 0.1993 0.1580 0.036 Uiso 1 1 calc R . .
C41 C 0.1040(2) 0.1326(2) 0.26497(17) 0.0240(5) Uani 1 1 d . . .
C53 C 0.4094(2) 0.1034(2) 0.4871(2) 0.0319(6) Uani 1 1 d . . .
H53A H 0.5039 0.1490 0.4884 0.038 Uiso 1 1 calc R . .
N2 N -0.0039(3) -0.0962(2) 0.2485(2) 0.0562(7) Uani 1 1 d . . .
C36 C 0.1056(2) 0.6375(2) 0.90545(19) 0.0305(6) Uani 1 1 d . . .
H36A H 0.1993 0.6655 0.9086 0.037 Uiso 1 1 calc R . .
C22 C 0.0550(2) 0.3907(2) 0.56339(19) 0.0323(6) Uani 1 1 d . . .
H22A H -0.0006 0.3183 0.5171 0.039 Uiso 1 1 calc R . .
C4 C 0.5262(3) 0.3243(3) 0.0167(2) 0.0368(6) Uani 1 1 d . . .
H4A H 0.5760 0.3274 -0.0407 0.044 Uiso 1 1 calc R . .
C44 C -0.0801(3) 0.0091(2) 0.1290(2) 0.0348(6) Uani 1 1 d . . .
H44A H -0.1375 0.0048 0.0716 0.042 Uiso 1 1 calc R . .
C3 C 0.4079(2) 0.2127(3) 0.0271(2) 0.0335(6) Uani 1 1 d . . .
H3A H 0.3811 0.1425 -0.0232 0.040 Uiso 1 1 calc R . .
C5 C 0.5700(3) 0.4295(3) 0.0900(2) 0.0361(6) Uani 1 1 d . . .
H5A H 0.6493 0.5030 0.0828 0.043 Uiso 1 1 calc R . .
C7 C 0.5129(2) 0.5177(2) 0.26250(19) 0.0287(5) Uani 1 1 d . . .
C35 C 0.0499(3) 0.6666(3) 0.9919(2) 0.0364(6) Uani 1 1 d . . .
H35A H 0.1067 0.7146 1.0523 0.044 Uiso 1 1 calc R . .
C43 C -0.0903(3) -0.1006(2) 0.1634(2) 0.0373(6) Uani 1 1 d . . .
H43A H -0.1557 -0.1787 0.1293 0.045 Uiso 1 1 calc R . .
C6 C 0.4937(2) 0.4249(2) 0.17617(19) 0.0278(5) Uani 1 1 d . . .
C34 C -0.0888(3) 0.6252(2) 0.9895(2) 0.0350(6) Uani 1 1 d . . .
H34A H -0.1258 0.6437 1.0484 0.042 Uiso 1 1 calc R . .
C66 C 0.3950(3) -0.0371(3) 0.7403(2) 0.0414(7) Uani 1 1 d . . .
H66A H 0.3084 -0.1062 0.7260 0.050 Uiso 1 1 calc R . .
C62 C 0.5684(3) 0.1574(3) 0.6974(2) 0.0485(8) Uani 1 1 d . . .
H62A H 0.6009 0.2215 0.6541 0.058 Uiso 1 1 calc R . .
C13 C 0.6289(3) 0.6496(2) 0.2838(2) 0.0409(7) Uani 1 1 d . . .
H13A H 0.6173 0.6921 0.3469 0.061 Uiso 1 1 calc R . .
H13B H 0.6302 0.6952 0.2253 0.061 Uiso 1 1 calc R . .
H13C H 0.7136 0.6461 0.2928 0.061 Uiso 1 1 calc R . .
C65 C 0.4760(3) -0.0281(3) 0.8293(2) 0.0470(7) Uani 1 1 d . . .
H65A H 0.4439 -0.0911 0.8737 0.056 Uiso 1 1 calc R . .
C64 C 0.6034(3) 0.0733(3) 0.8527(2) 0.0497(8) Uani 1 1 d . . .
H64A H 0.6583 0.0793 0.9126 0.060 Uiso 1 1 calc R . .
C63 C 0.6490(3) 0.1658(3) 0.7868(3) 0.0583(9) Uani 1 1 d . . .
H63A H 0.7352 0.2352 0.8024 0.070 Uiso 1 1 calc R . .
C25 C 0.2168(2) 0.6048(2) 0.7018(2) 0.0317(6) Uani 1 1 d . . .
H25A H 0.2725 0.6772 0.7480 0.038 Uiso 1 1 calc R . .
C1 C 0.3737(2) 0.3116(2) 0.18459(18) 0.0251(5) Uani 1 1 d . . .
N1 N 0.31815(18) 0.33473(18) 0.27557(15) 0.0246(4) Uani 1 1 d . . .

loop_
_atom_site_aniso_label
_atom_site_aniso_U_11
_atom_site_aniso_U_22
_atom_site_aniso_U_33
_atom_site_aniso_U_23
_atom_site_aniso_U_13
_atom_site_aniso_U_12
C11 0.0105(9) 0.0090(10) 0.0131(10) 0.0023(7) 0.0052(8) 0.0001(8)
C12 0.0199(11) 0.0204(12) 0.0322(13) 0.0079(10) -0.0002(10) 0.0052(10)
C10 0.0265(12) 0.0244(13) 0.0279(12) 0.0050(10) 0.0016(10) 0.0110(10)
C9 0.0259(12) 0.0207(12) 0.0293(13) 0.0003(10) -0.0006(10) 0.0067(10)
C8 0.0199(11) 0.0221(12) 0.0313(13) 0.0036(10) 0.0002(10) 0.0064(10)
C31 0.0311(13) 0.0247(13) 0.0276(13) 0.0055(10) 0.0024(10) 0.0156(11)
C21 0.0285(12) 0.0244(13) 0.0277(12) 0.0057(10) 0.0039(10) 0.0115(10)
C42 0.0228(12) 0.0210(12) 0.0292(13) 0.0013(10) 0.0041(10) 0.0080(10)
C24 0.0281(12) 0.0275(13) 0.0298(13) 0.0042(10) 0.0021(10) 0.0144(11)
C54 0.0322(13) 0.0259(13) 0.0336(14) 0.0026(10) 0.0018(11) 0.0161(11)
C26 0.0234(12) 0.0252(13) 0.0371(14) 0.0008(11) 0.0038(11) 0.0041(10)
C51 0.0269(12) 0.0207(12) 0.0339(13) 0.0007(10) 0.0011(10) 0.0117(10)
C32 0.0299(13) 0.0241(13) 0.0285(13) 0.0045(10) -0.0010(10) 0.0117(11)
C56 0.0250(12) 0.0271(13) 0.0430(15) 0.0092(11) 0.0043(11) 0.0097(11)
C33 0.0297(13) 0.0295(14) 0.0366(14) 0.0096(11) 0.0085(11) 0.0153(11)
C61 0.0363(14) 0.0265(13) 0.0340(14) 0.0029(10) 0.0034(11) 0.0172(12)
C55 0.0324(14) 0.0329(14) 0.0371(15) 0.0135(11) 0.0094(11) 0.0139(12)
C23 0.0256(13) 0.0292(14) 0.0375(15) 0.0018(11) 0.0060(11) 0.0063(11)
C52 0.0290(13) 0.0280(13) 0.0336(14) 0.0091(10) 0.0056(11) 0.0119(11)
C2 0.0252(12) 0.0301(14) 0.0321(13) 0.0053(11) 0.0024(10) 0.0092(11)
C45 0.0296(13) 0.0279(13) 0.0303(13) 0.0068(10) 0.0023(11) 0.0111(11)
C41 0.0190(11) 0.0246(12) 0.0235(12) 0.0017(9) 0.0051(9) 0.0061(10)
C53 0.0244(12) 0.0297(14) 0.0392(15) 0.0066(11) 0.0030(11) 0.0102(11)
N2 0.0488(15) 0.0478(16) 0.0629(17) 0.0012(13) 0.0023(13) 0.0160(13)
C36 0.0268(13) 0.0317(14) 0.0320(14) 0.0028(11) -0.0004(11) 0.0131(11)
C22 0.0301(13) 0.0246(13) 0.0326(14) -0.0029(10) 0.0038(11) 0.0056(11)
C4 0.0310(14) 0.0464(17) 0.0336(14) 0.0070(12) 0.0104(11) 0.0176(13)
C44 0.0297(13) 0.0381(15) 0.0286(13) 0.0020(11) -0.0033(11) 0.0098(12)
C3 0.0321(14) 0.0397(15) 0.0289(13) 0.0009(11) 0.0036(11) 0.0174(12)
C5 0.0259(13) 0.0393(16) 0.0370(15) 0.0100(12) 0.0103(11) 0.0085(12)
C7 0.0216(12) 0.0270(13) 0.0333(13) 0.0049(10) 0.0031(10) 0.0075(10)
C35 0.0392(15) 0.0381(15) 0.0267(13) -0.0002(11) -0.0024(11) 0.0149(13)
C43 0.0317(14) 0.0279(14) 0.0391(15) -0.0043(11) -0.0058(12) 0.0048(11)
C6 0.0221(12) 0.0296(13) 0.0295(13) 0.0050(10) 0.0016(10) 0.0099(10)
C34 0.0416(15) 0.0352(15) 0.0307(14) 0.0058(11) 0.0111(12) 0.0190(13)
C66 0.0387(15) 0.0386(16) 0.0448(16) 0.0118(13) -0.0004(13) 0.0155(13)
C62 0.0491(18) 0.0377(17) 0.0456(17) 0.0135(13) -0.0098(14) 0.0090(14)
C13 0.0288(14) 0.0314(15) 0.0509(17) 0.0051(12) 0.0103(12) 0.0037(12)
C65 0.0499(18) 0.0458(18) 0.0446(17) 0.0179(13) 0.0006(14) 0.0198(15)
C64 0.0569(19) 0.0475(18) 0.0405(17) 0.0062(14) -0.0119(14) 0.0220(16)
C63 0.0518(19) 0.0411(18) 0.059(2) 0.0102(15) -0.0205(16) 0.0040(15)
C25 0.0306(13) 0.0261(13) 0.0329(14) -0.0013(10) 0.0012(11) 0.0094(11)
C1 0.0220(11) 0.0296(13) 0.0244(12) 0.0066(10) 0.0025(9) 0.0119(10)
N1 0.0212(10) 0.0228(10) 0.0269(10) 0.0036(8) 0.0027(8) 0.0076(8)

loop_
_atom_type_symbol
_atom_type_description
_atom_type_scat_dispersion_real
_atom_type_scat_dispersion_imag
_atom_type_scat_source
C C 0.0033 0.0016 'International Tables Vol C Tables 4.2.6.8 and 6.1.1.4'
H H 0.0000 0.0000 'International Tables Vol C Tables 4.2.6.8 and 6.1.1.4'
N N 0.0061 0.0033 'International Tables Vol C Tables 4.2.6.8 and 6.1.1.4'

loop_
_geom_angle_atom_site_label_1
_geom_angle_atom_site_label_2
_geom_angle_atom_site_label_3
_geom_angle
_geom_angle_site_symmetry_1
_geom_angle_site_symmetry_3
C12 C11 C10 120.3(2) . .
C11 C12 N1 122.7(2) . .
C11 C12 C41 118.9(2) . .
N1 C12 C41 118.2(2) . .
C9 C10 C11 121.3(2) . .
C9 C10 C21 123.5(2) . .
C11 C10 C21 115.1(2) . .
C10 C9 C8 119.7(2) . .
C7 C8 C9 133.9(2) . .
C7 C8 N1 109.6(2) . .
C9 C8 N1 116.5(2) . .
C36 C31 C32 117.5(2) . .
C36 C31 C24 121.5(2) . .
C32 C31 C24 121.0(2) . .
C22 C21 C26 117.7(2) . .
C22 C21 C10 120.0(2) . .
C26 C21 C10 122.3(2) . .
C41 C42 N2 118.4(2) . .
C41 C42 C51 121.6(2) . .
N2 C42 C51 120.0(2) . .
C25 C24 C23 116.9(2) . .
C25 C24 C31 121.6(2) . .
C23 C24 C31 121.5(2) . .
C55 C54 C53 117.3(2) . .
C55 C54 C61 121.3(2) . .
C53 C54 C61 121.4(2) . .
C25 C26 C21 121.0(2) . .
C52 C51 C56 117.6(2) . .
C52 C51 C42 122.2(2) . .
C56 C51 C42 120.2(2) . .
C33 C32 C31 121.5(2) . .
C55 C56 C51 121.2(2) . .
C32 C33 C34 120.0(2) . .
C62 C61 C66 117.0(2) . .
C62 C61 C54 121.7(2) . .
C66 C61 C54 121.3(2) . .
C56 C55 C54 121.3(2) . .
C22 C23 C24 121.7(2) . .
C53 C52 C51 121.1(2) . .
C3 C2 C1 117.8(2) . .
C44 C45 C41 120.5(2) . .
C42 C41 C45 120.6(2) . .
C42 C41 C12 121.9(2) . .
C45 C41 C12 117.4(2) . .
C52 C53 C54 121.4(2) . .
C43 N2 C42 119.8(2) . .
C35 C36 C31 120.8(2) . .
C23 C22 C21 121.1(2) . .
C5 C4 C3 121.0(2) . .
C43 C44 C45 119.8(2) . .
C2 C3 C4 121.4(2) . .
C4 C5 C6 119.3(2) . .
C8 C7 C6 106.5(2) . .
C8 C7 C13 127.1(2) . .
C6 C7 C13 126.4(2) . .
C36 C35 C34 120.6(2) . .
C44 C43 N2 121.0(2) . .
C1 C6 C5 118.8(2) . .
C1 C6 C7 109.4(2) . .
C5 C6 C7 131.7(2) . .
C35 C34 C33 119.6(2) . .
C65 C66 C61 121.6(3) . .
C61 C62 C63 121.1(3) . .
C66 C65 C64 120.4(3) . .
C63 C64 C65 119.1(3) . .
C64 C63 C62 120.8(3) . .
C26 C25 C24 121.6(2) . .
C2 C1 N1 131.9(2) . .
C2 C1 C6 121.7(2) . .
N1 C1 C6 106.5(2) . .
C12 N1 C1 132.5(2) . .
C12 N1 C8 119.50(19) . .
C1 N1 C8 107.99(18) . .

loop_
_geom_bond_atom_site_label_1
_geom_bond_atom_site_label_2
_geom_bond_distance
_geom_bond_site_symmetry_2
C11 C12 1.281(3) .
C11 C10 1.388(3) .
C12 N1 1.390(3) .
C12 C41 1.496(3) .
C10 C9 1.365(3) .
C10 C21 1.485(3) .
C9 C8 1.418(3) .
C8 C7 1.373(3) .
C8 N1 1.427(3) .
C31 C36 1.398(3) .
C31 C32 1.398(3) .
C31 C24 1.487(3) .
C21 C22 1.390(3) .
C21 C26 1.399(3) .
C42 C41 1.403(3) .
C42 N2 1.414(3) .
C42 C51 1.488(3) .
C24 C25 1.400(3) .
C24 C23 1.395(3) .
C54 C55 1.399(3) .
C54 C53 1.397(3) .
C54 C61 1.489(3) .
C26 C25 1.379(3) .
C51 C52 1.393(3) .
C51 C56 1.399(3) .
C32 C33 1.380(3) .
C56 C55 1.379(3) .
C33 C34 1.381(4) .
C61 C62 1.387(4) .
C61 C66 1.393(4) .
C23 C22 1.382(3) .
C52 C53 1.384(3) .
C2 C3 1.379(3) .
C2 C1 1.398(3) .
C45 C44 1.382(3) .
C45 C41 1.394(3) .
N2 C43 1.395(4) .
C36 C35 1.382(3) .
C4 C5 1.374(4) .
C4 C3 1.399(4) .
C44 C43 1.379(4) .
C5 C6 1.407(3) .
C7 C6 1.428(3) .
C7 C13 1.499(3) .
C35 C34 1.378(4) .
C6 C1 1.414(3) .
C66 C65 1.379(4) .
C62 C63 1.383(4) .
C65 C64 1.370(4) .
C64 C63 1.371(4) .
C1 N1 1.403(3) .
